data_7244646
loop_
_publ_author_name
'Abate, Pedro O.'
'Peyrot, Anal\'ia M.'
'Fontrodona, Xavier'
'Romero, Isabel'
'Fagalde, Florencia'
'Katz, N\'estor E.'

_publ_section_title
;
 New ruthenium polypyridyl complexes as potential sensors of acetonitrile
 and catalysts for water oxidation
;
_journal_issue 14
_journal_name_full 'RSC Advances'
_journal_page_first 8414
_journal_page_last 8422
_journal_paper_doi 10.1039/D1RA09455F
_journal_volume 12
_journal_year 2022
_chemical_formula_moiety 'C29 H28 Cl N6 O2 Ru, Cl, 4(H2 O)'
_chemical_formula_sum 'C29 H36 Cl2 N6 O6 Ru'
_chemical_formula_weight 736.61
_space_group_crystal_system triclinic
_space_group_IT_number 2
_space_group_name_Hall '-P 1'
_space_group_name_H-M_alt 'P -1'
_atom_sites_solution_hydrogens mixed
_audit_update_record
;
2021-07-19 deposited with the CCDC.	2022-03-07 downloaded from the CCDC.
;
_cell_angle_alpha 107.96(2)
_cell_angle_beta 110.49(2)
_cell_angle_gamma 94.30(3)
_cell_formula_units_Z 2
_cell_length_a 10.869(13)
_cell_length_b 11.422(13)
_cell_length_c 14.735(17)
_cell_measurement_reflns_used 9591
_cell_measurement_temperature 100.(2)
_cell_measurement_theta_max 29.1367
_cell_measurement_theta_min 2.9058
_cell_volume 1595(3)
_computing_cell_refinement 'SAINT V8.38A (Bruker AXS Inc., 2017)'
_computing_data_collection 'Bruker Instrument Service vV6.2.9'
_computing_data_reduction 'SAINT V8.38A (Bruker AXS Inc., 2017)'
_computing_molecular_graphics 'shelXle (C.B. Huebschle, rev 882)'
_computing_structure_refinement 'SHELXL-2017/1 (Sheldrick, 2017)'
_computing_structure_solution 'SHELXT 2014/5 (Sheldrick, 2014)'
_diffrn_ambient_temperature 100.(2)
_diffrn_detector CMOS
_diffrn_detector_area_resol_mean 7.3910
_diffrn_detector_type 'PHOTON II'
_diffrn_measured_fraction_theta_full 0.997
_diffrn_measured_fraction_theta_max 0.997
_diffrn_measurement_device_type 'D8 QUEST ECO'
_diffrn_measurement_method 'phi and omega scans'
_diffrn_radiation_monochromator 'doubly curved silicon crystal Bruker Triumph'
_diffrn_radiation_type 'Mo K\a'
_diffrn_radiation_wavelength 0.71076
_diffrn_reflns_av_R_equivalents 0.0639
_diffrn_reflns_av_unetI/netI 0.0295
_diffrn_reflns_limit_h_max 14
_diffrn_reflns_limit_h_min -14
_diffrn_reflns_limit_k_max 15
_diffrn_reflns_limit_k_min -15
_diffrn_reflns_limit_l_max 20
_diffrn_reflns_limit_l_min -20
_diffrn_reflns_number 110330
_diffrn_reflns_theta_full 29.11
_diffrn_reflns_theta_max 29.11
_diffrn_reflns_theta_min 2.89
_diffrn_source_type 'Ceramic x-ray tube'
_exptl_absorpt_coefficient_mu 0.710
_exptl_absorpt_correction_T_max 0.75
_exptl_absorpt_correction_T_min 0.66
_exptl_absorpt_correction_type multi-scan
_exptl_absorpt_process_details
;
SADABS-2016/2 - Bruker AXS area detector scaling and absorption correction
;
_exptl_crystal_colour black
_exptl_crystal_density_diffrn 1.533
_exptl_crystal_density_method 'not measured'
_exptl_crystal_description needle
_exptl_crystal_F_000 756
_exptl_crystal_size_max 0.500
_exptl_crystal_size_mid 0.120
_exptl_crystal_size_min 0.060
_refine_diff_density_max 3.604
_refine_diff_density_min -2.276
_refine_ls_extinction_method none
_refine_ls_goodness_of_fit_ref 1.057
_refine_ls_hydrogen_treatment constr
_refine_ls_matrix_type full
_refine_ls_number_parameters 401
_refine_ls_number_reflns 8564
_refine_ls_number_restraints 0
_refine_ls_restrained_S_all 1.057
_refine_ls_R_factor_all 0.0597
_refine_ls_R_factor_gt 0.0445
_refine_ls_shift/su_max 0.000
_refine_ls_shift/su_mean 0.000
_refine_ls_structure_factor_coef Fsqd
_refine_ls_weighting_details 'w=1/[\s^2^(Fo^2^)+(0.0495P)^2^+5.8501P] where P=(Fo^2^+2Fc^2^)/3'
_refine_ls_weighting_scheme calc
_refine_ls_wR_factor_gt 0.1072
_refine_ls_wR_factor_ref 0.1200
_reflns_number_gt 7188
_reflns_number_total 8564
_reflns_threshold_expression 'I > 2\s(I)'
_cod_data_source_file d1ra09455f2.cif
_cod_data_source_block Ru_dmatrpy_dmobpy_Cl
_cod_depositor_comments
;
The following automatic conversions were performed:

data item '_exptl_absorpt_correction_type' value 'Multi-Scan' was
changed to 'multi-scan' in accordance with the
/home/data/users/saulius/crontab/automatic-downloads/rss-feeds/RSC/lib/dictionaries/cif_core.dic
dictionary named 'cif_core.dic' version 2.4.2 last updated on
2011-04-26.

Automatic conversion script
Id: cif_fix_values 7556 2019-12-06 15:28:31Z antanas 
;
_cod_original_cell_volume 1595.(3)
_cod_database_code 7244646

loop_
_space_group_symop_operation_xyz
'x, y, z'
'-x, -y, -z'

loop_
_atom_site_type_symbol
_atom_site_label
_atom_site_fract_x
_atom_site_fract_y
_atom_site_fract_z
_atom_site_U_iso_or_equiv
_atom_site_adp_type
_atom_site_calc_flag
_atom_site_refinement_flags_adp
_atom_site_refinement_flags_occupancy
_atom_site_refinement_flags_posn
_atom_site_occupancy
_atom_site_disorder_assembly
_atom_site_disorder_group
Ru Ru1 0.73987(2) 0.68324(2) 0.35735(2) 0.01214(7) Uani d . . . 1 . .
Cl Cl2 0.96905(7) 0.65051(7) 0.40949(6) 0.01614(14) Uani d . . . 1 . .
N N3 0.7913(2) 0.8329(2) 0.49565(19) 0.0132(5) Uani d . . . 1 . .
C C4 0.7975(3) 0.8274(3) 0.5870(2) 0.0157(5) Uani d . . . 1 . .
H H4 0.776891 0.747396 0.591218 0.019 Uiso calc U . R 1 . .
C C5 0.8330(3) 0.9343(3) 0.6758(2) 0.0180(6) Uani d . . . 1 . .
H H5 0.83617 0.927111 0.739055 0.022 Uiso calc U . R 1 . .
C C6 0.8638(3) 1.0521(3) 0.6703(2) 0.0182(6) Uani d . . . 1 . .
H H6 0.887259 1.126395 0.729537 0.022 Uiso calc U . R 1 . .
C C7 0.8598(3) 1.0591(3) 0.5766(2) 0.0154(5) Uani d . . . 1 . .
H H7 0.881639 1.138256 0.57151 0.019 Uiso calc U . R 1 . .
C C8 0.8232(3) 0.9484(3) 0.4900(2) 0.0137(5) Uani d . . . 1 . .
C C9 0.8184(3) 0.9450(3) 0.3870(2) 0.0133(5) Uani d . . . 1 . .
N N10 0.7853(2) 0.8260(2) 0.31778(19) 0.0126(4) Uani d . . . 1 . .
C C11 0.7757(3) 0.8041(3) 0.2197(2) 0.0140(5) Uani d . . . 1 . .
C C12 0.8025(3) 0.9019(3) 0.1879(2) 0.0163(6) Uani d . . . 1 . .
H H12 0.797491 0.88462 0.119226 0.02 Uiso calc U . R 1 . .
C C13 0.8373(3) 1.0280(3) 0.2584(2) 0.0159(6) Uani d . . . 1 . .
C C14 0.8436(3) 1.0482(3) 0.3602(2) 0.0152(5) Uani d . . . 1 . .
H H14 0.864839 1.131113 0.409307 0.018 Uiso calc U . R 1 . .
C C15 0.7307(3) 0.6680(3) 0.1536(2) 0.0142(5) Uani d . . . 1 . .
C C16 0.7095(3) 0.6219(3) 0.0490(2) 0.0179(6) Uani d . . . 1 . .
H H16 0.725214 0.677637 0.01599 0.021 Uiso calc U . R 1 . .
C C17 0.6650(3) 0.4931(3) -0.0068(2) 0.0211(6) Uani d . . . 1 . .
H H17 0.649315 0.460487 -0.078368 0.025 Uiso calc U . R 1 . .
C C18 0.6439(3) 0.4130(3) 0.0424(2) 0.0195(6) Uani d . . . 1 . .
H H18 0.614918 0.324952 0.005549 0.023 Uiso calc U . R 1 . .
C C19 0.6659(3) 0.4640(3) 0.1474(2) 0.0159(5) Uani d . . . 1 . .
H H19 0.650926 0.408986 0.18115 0.019 Uiso calc U . R 1 . .
N N20 0.7078(2) 0.5892(2) 0.20281(19) 0.0135(5) Uani d . . . 1 . .
N N21 0.8654(3) 1.1258(3) 0.2293(2) 0.0206(5) Uani d . . . 1 . .
C C22 0.8478(4) 1.1022(3) 0.1219(3) 0.0295(8) Uani d . . . 1 . .
H H22A 0.753606 1.064514 0.075983 0.044 Uiso calc U . R 1 . .
H H22B 0.904701 1.044553 0.103255 0.044 Uiso calc U . R 1 . .
H H22C 0.873229 1.181746 0.114331 0.044 Uiso calc U . R 1 . .
C C23 0.8856(4) 1.2561(3) 0.2964(3) 0.0280(8) Uani d . . . 1 . .
H H23A 0.925754 1.312304 0.27108 0.042 Uiso calc U . R 1 . .
H H23B 0.945711 1.267993 0.367389 0.042 Uiso calc U . R 1 . .
H H23C 0.799078 1.275499 0.295707 0.042 Uiso calc U . R 1 . .
N N24 0.5390(2) 0.6844(2) 0.31142(19) 0.0134(5) Uani d . . . 1 . .
C C25 0.4763(3) 0.7666(3) 0.2718(2) 0.0151(5) Uani d . . . 1 . .
H H25 0.529697 0.836457 0.271893 0.018 Uiso calc U . R 1 . .
C C26 0.3381(3) 0.7533(3) 0.2313(2) 0.0158(6) Uani d . . . 1 . .
H H26 0.29817 0.813837 0.205641 0.019 Uiso calc U . R 1 . .
C C27 0.2577(3) 0.6490(3) 0.2287(2) 0.0162(6) Uani d . . . 1 . .
C C28 0.3202(3) 0.5652(3) 0.2717(2) 0.0163(6) Uani d . . . 1 . .
H H28 0.268388 0.495551 0.273144 0.02 Uiso calc U . R 1 . .
C C29 0.4609(3) 0.5855(3) 0.3128(2) 0.0145(5) Uani d . . . 1 . .
C C30 0.5356(3) 0.5029(3) 0.3609(2) 0.0147(5) Uani d . . . 1 . .
C C31 0.4729(3) 0.4013(3) 0.3725(3) 0.0204(6) Uani d . . . 1 . .
H H31 0.377794 0.379992 0.346603 0.025 Uiso calc U . R 1 . .
C C32 0.5515(3) 0.3303(3) 0.4227(3) 0.0194(6) Uani d . . . 1 . .
C C33 0.6908(3) 0.3666(3) 0.4619(3) 0.0183(6) Uani d . . . 1 . .
H H33 0.746927 0.322624 0.498894 0.022 Uiso calc U . R 1 . .
C C34 0.7460(3) 0.4683(3) 0.4458(2) 0.0156(5) Uani d . . . 1 . .
H H34 0.84095 0.491892 0.472045 0.019 Uiso calc U . R 1 . .
N N35 0.6722(2) 0.5354(2) 0.39515(19) 0.0126(4) Uani d . . . 1 . .
O O36 0.1231(2) 0.6358(2) 0.18235(19) 0.0205(5) Uani d . . . 1 . .
C C37 0.0390(3) 0.5239(3) 0.1740(3) 0.0238(7) Uani d . . . 1 . .
H H37A -0.054711 0.519416 0.13132 0.036 Uiso calc U . R 1 . .
H H37B 0.046978 0.528402 0.243414 0.036 Uiso calc U . R 1 . .
H H37C 0.068454 0.44877 0.141785 0.036 Uiso calc U . R 1 . .
O O38 0.4822(2) 0.2319(3) 0.4290(2) 0.0302(6) Uani d . . . 1 . .
C C39 0.5553(4) 0.1444(4) 0.4645(3) 0.0293(8) Uani d . . . 1 . .
H H39A 0.492293 0.073108 0.457679 0.044 Uiso calc U . R 1 . .
H H39B 0.616308 0.186178 0.537501 0.044 Uiso calc U . R 1 . .
H H39C 0.607333 0.114213 0.422721 0.044 Uiso calc U . R 1 . .
Cl Cl1R -0.22562(14) 0.76774(11) -0.12215(9) 0.0456(3) Uani d . . . 1 . .
O O1W 0.2657(4) 0.9659(3) 0.1264(3) 0.0467(8) Uani d . . . 1 . .
H H1WA 0.255778 1.040994 0.125314 0.07 Uiso d U . R 1 . .
H H1WB 0.182198 0.918867 0.083225 0.07 Uiso d U . R 1 . .
O O2W 0.0406(4) 0.7856(5) 0.0472(4) 0.0872(17) Uani d . . . 1 . .
H H2WA 0.030284 0.72803 0.072655 0.131 Uiso d U . R 1 . .
H H2WB -0.03506 0.782268 -0.001366 0.131 Uiso d U . R 1 . .
O O3W 0.5031(5) 0.9376(4) 0.1113(4) 0.0764(13) Uani d . . . 1 . .
H H3WA 0.418619 0.928315 0.101226 0.115 Uiso d U . R 1 . .
H H3WB 0.503111 0.916318 0.049327 0.115 Uiso d U . R 1 . .
O O4W 0.5093(5) 1.1808(4) 0.0990(4) 0.0748(14) Uani d . . . 1 . .
H H4WA 0.516024 1.11328 0.114431 0.112 Uiso d U . R 1 . .
H H4WB 0.443174 1.21113 0.110954 0.112 Uiso d U . R 1 . .

loop_
_atom_site_aniso_label
_atom_site_aniso_U_11
_atom_site_aniso_U_22
_atom_site_aniso_U_33
_atom_site_aniso_U_12
_atom_site_aniso_U_13
_atom_site_aniso_U_23
Ru1 0.01205(11) 0.01148(11) 0.01316(11) 0.00243(8) 0.00525(8) 0.00442(8)
Cl2 0.0123(3) 0.0164(3) 0.0188(3) 0.0026(2) 0.0055(3) 0.0060(3)
N3 0.0131(11) 0.0138(11) 0.0120(11) 0.0027(9) 0.0058(9) 0.0028(9)
C4 0.0150(13) 0.0183(14) 0.0149(13) 0.0031(11) 0.0066(11) 0.0067(11)
C5 0.0179(14) 0.0226(15) 0.0136(13) 0.0047(11) 0.0080(11) 0.0042(12)
C6 0.0149(13) 0.0208(14) 0.0162(14) 0.0045(11) 0.0068(11) 0.0021(11)
C7 0.0133(13) 0.0142(13) 0.0174(14) 0.0033(10) 0.0052(11) 0.0047(11)
C8 0.0117(12) 0.0144(13) 0.0162(13) 0.0053(10) 0.0054(10) 0.0065(11)
C9 0.0120(12) 0.0127(12) 0.0141(13) 0.0032(10) 0.0051(10) 0.0034(10)
N10 0.0119(11) 0.0124(11) 0.0135(11) 0.0032(9) 0.0048(9) 0.0048(9)
C11 0.0112(12) 0.0149(13) 0.0150(13) 0.0021(10) 0.0052(10) 0.0043(11)
C12 0.0171(14) 0.0180(14) 0.0157(13) 0.0042(11) 0.0072(11) 0.0078(11)
C13 0.0147(13) 0.0176(14) 0.0186(14) 0.0057(11) 0.0072(11) 0.0092(11)
C14 0.0154(13) 0.0132(13) 0.0176(14) 0.0037(10) 0.0072(11) 0.0055(11)
C15 0.0122(12) 0.0162(13) 0.0139(13) 0.0043(10) 0.0049(10) 0.0051(11)
C16 0.0185(14) 0.0220(15) 0.0141(14) 0.0062(11) 0.0070(11) 0.0066(12)
C17 0.0209(15) 0.0251(16) 0.0146(14) 0.0057(12) 0.0076(12) 0.0027(12)
C18 0.0198(15) 0.0150(13) 0.0186(15) 0.0040(11) 0.0071(12) -0.0005(11)
C19 0.0157(13) 0.0125(13) 0.0167(14) 0.0022(10) 0.0056(11) 0.0027(11)
N20 0.0124(11) 0.0136(11) 0.0131(11) 0.0031(9) 0.0040(9) 0.0038(9)
N21 0.0288(15) 0.0161(12) 0.0208(13) 0.0034(11) 0.0124(12) 0.0090(11)
C22 0.048(2) 0.0237(17) 0.0246(17) 0.0069(15) 0.0190(16) 0.0138(14)
C23 0.046(2) 0.0155(15) 0.0271(17) 0.0061(14) 0.0173(16) 0.0101(13)
N24 0.0135(11) 0.0151(11) 0.0110(11) 0.0008(9) 0.0058(9) 0.0035(9)
C25 0.0205(14) 0.0112(12) 0.0171(13) 0.0050(10) 0.0093(11) 0.0073(11)
C26 0.0181(14) 0.0151(13) 0.0190(14) 0.0085(11) 0.0092(11) 0.0089(11)
C27 0.0149(13) 0.0178(14) 0.0181(14) 0.0060(11) 0.0078(11) 0.0074(11)
C28 0.0148(13) 0.0158(13) 0.0223(15) 0.0048(11) 0.0090(12) 0.0095(12)
C29 0.0149(13) 0.0139(13) 0.0172(13) 0.0055(10) 0.0069(11) 0.0076(11)
C30 0.0145(13) 0.0155(13) 0.0165(13) 0.0057(10) 0.0062(11) 0.0079(11)
C31 0.0131(13) 0.0227(15) 0.0324(17) 0.0060(11) 0.0099(12) 0.0174(14)
C32 0.0193(15) 0.0206(15) 0.0279(16) 0.0077(12) 0.0129(13) 0.0162(13)
C33 0.0173(14) 0.0207(14) 0.0223(15) 0.0084(11) 0.0091(12) 0.0124(12)
C34 0.0138(13) 0.0161(13) 0.0179(14) 0.0045(10) 0.0058(11) 0.0074(11)
N35 0.0141(11) 0.0112(10) 0.0132(11) 0.0044(9) 0.0049(9) 0.0055(9)
O36 0.0125(10) 0.0203(11) 0.0303(12) 0.0048(8) 0.0063(9) 0.0134(10)
C37 0.0136(14) 0.0228(16) 0.0374(19) 0.0058(12) 0.0099(13) 0.0136(14)
O38 0.0186(11) 0.0329(14) 0.0561(18) 0.0096(10) 0.0167(12) 0.0350(13)
C39 0.0261(17) 0.0281(18) 0.048(2) 0.0122(14) 0.0172(16) 0.0286(17)
Cl1R 0.0664(8) 0.0373(5) 0.0480(6) 0.0232(5) 0.0291(6) 0.0245(5)
O1W 0.062(2) 0.0421(18) 0.0458(19) 0.0173(16) 0.0273(17) 0.0203(15)
O2W 0.058(3) 0.096(4) 0.093(3) -0.015(2) -0.010(2) 0.068(3)
O3W 0.065(3) 0.063(3) 0.115(4) 0.026(2) 0.031(3) 0.052(3)
O4W 0.071(3) 0.039(2) 0.133(4) 0.0135(19) 0.056(3) 0.037(2)

loop_
_atom_type_symbol
_atom_type_description
_atom_type_scat_dispersion_real
_atom_type_scat_dispersion_imag
_atom_type_scat_source
C C 0.0033 0.0016 'International Tables Vol C Tables 4.2.6.8 and 6.1.1.4'
H H 0.0000 0.0000 'International Tables Vol C Tables 4.2.6.8 and 6.1.1.4'
Cl Cl 0.1484 0.1585 'International Tables Vol C Tables 4.2.6.8 and 6.1.1.4'
N N 0.0061 0.0033 'International Tables Vol C Tables 4.2.6.8 and 6.1.1.4'
O O 0.0106 0.0060 'International Tables Vol C Tables 4.2.6.8 and 6.1.1.4'
Ru Ru -1.2594 0.8363 'International Tables Vol C Tables 4.2.6.8 and 6.1.1.4'

loop_
_geom_angle_atom_site_label_1
_geom_angle_atom_site_label_2
_geom_angle_atom_site_label_3
_geom_angle_site_symmetry_1
_geom_angle_site_symmetry_3
_geom_angle
_geom_angle_publ_flag
N10 Ru1 N24 . . 95.41(11) ?
N10 Ru1 N3 . . 78.92(13) ?
N24 Ru1 N3 . . 93.52(10) ?
N10 Ru1 N20 . . 79.38(12) ?
N24 Ru1 N20 . . 89.00(10) ?
N3 Ru1 N20 . . 158.29(10) ?
N10 Ru1 N35 . . 174.25(10) ?
N24 Ru1 N35 . . 78.86(11) ?
N3 Ru1 N35 . . 100.80(13) ?
N20 Ru1 N35 . . 100.84(12) ?
N10 Ru1 Cl2 . . 92.34(9) ?
N24 Ru1 Cl2 . . 171.69(7) ?
N3 Ru1 Cl2 . . 90.91(8) ?
N20 Ru1 Cl2 . . 89.48(8) ?
N35 Ru1 Cl2 . . 93.41(9) ?
C4 N3 C8 . . 118.7(3) ?
C4 N3 Ru1 . . 127.2(2) ?
C8 N3 Ru1 . . 114.1(2) ?
N3 C4 C5 . . 122.7(3) ?
N3 C4 H4 . . 118.7 ?
C5 C4 H4 . . 118.7 ?
C4 C5 C6 . . 119.0(3) ?
C4 C5 H5 . . 120.5 ?
C6 C5 H5 . . 120.5 ?
C7 C6 C5 . . 119.0(3) ?
C7 C6 H6 . . 120.5 ?
C5 C6 H6 . . 120.5 ?
C6 C7 C8 . . 119.5(3) ?
C6 C7 H7 . . 120.3 ?
C8 C7 H7 . . 120.3 ?
N3 C8 C7 . . 121.2(3) ?
N3 C8 C9 . . 114.9(2) ?
C7 C8 C9 . . 123.9(3) ?
N10 C9 C14 . . 121.5(3) ?
N10 C9 C8 . . 112.1(3) ?
C14 C9 C8 . . 126.4(3) ?
C11 N10 C9 . . 120.6(3) ?
C11 N10 Ru1 . . 119.5(2) ?
C9 N10 Ru1 . . 119.9(2) ?
N10 C11 C12 . . 121.3(3) ?
N10 C11 C15 . . 112.6(3) ?
C12 C11 C15 . . 126.1(3) ?
C11 C12 C13 . . 119.7(3) ?
C11 C12 H12 . . 120.1 ?
C13 C12 H12 . . 120.1 ?
N21 C13 C12 . . 120.8(3) ?
N21 C13 C14 . . 121.5(3) ?
C12 C13 C14 . . 117.7(3) ?
C9 C14 C13 . . 119.2(3) ?
C9 C14 H14 . . 120.4 ?
C13 C14 H14 . . 120.4 ?
N20 C15 C16 . . 121.4(3) ?
N20 C15 C11 . . 115.1(3) ?
C16 C15 C11 . . 123.5(3) ?
C15 C16 C17 . . 119.2(3) ?
C15 C16 H16 . . 120.4 ?
C17 C16 H16 . . 120.4 ?
C18 C17 C16 . . 119.8(3) ?
C18 C17 H17 . . 120.1 ?
C16 C17 H17 . . 120.1 ?
C17 C18 C19 . . 118.8(3) ?
C17 C18 H18 . . 120.6 ?
C19 C18 H18 . . 120.6 ?
N20 C19 C18 . . 122.4(3) ?
N20 C19 H19 . . 118.8 ?
C18 C19 H19 . . 118.8 ?
C19 N20 C15 . . 118.4(3) ?
C19 N20 Ru1 . . 128.1(2) ?
C15 N20 Ru1 . . 113.5(2) ?
C13 N21 C22 . . 119.9(3) ?
C13 N21 C23 . . 121.4(3) ?
C22 N21 C23 . . 117.5(3) ?
N21 C22 H22A . . 109.5 ?
N21 C22 H22B . . 109.5 ?
H22A C22 H22B . . 109.5 ?
N21 C22 H22C . . 109.5 ?
H22A C22 H22C . . 109.5 ?
H22B C22 H22C . . 109.5 ?
N21 C23 H23A . . 109.5 ?
N21 C23 H23B . . 109.5 ?
H23A C23 H23B . . 109.5 ?
N21 C23 H23C . . 109.5 ?
H23A C23 H23C . . 109.5 ?
H23B C23 H23C . . 109.5 ?
C25 N24 C29 . . 117.9(3) ?
C25 N24 Ru1 . . 126.1(2) ?
C29 N24 Ru1 . . 115.7(2) ?
N24 C25 C26 . . 122.9(3) ?
N24 C25 H25 . . 118.5 ?
C26 C25 H25 . . 118.5 ?
C25 C26 C27 . . 119.2(3) ?
C25 C26 H26 . . 120.4 ?
C27 C26 H26 . . 120.4 ?
O36 C27 C28 . . 124.3(3) ?
O36 C27 C26 . . 116.9(3) ?
C28 C27 C26 . . 118.7(3) ?
C27 C28 C29 . . 119.0(3) ?
C27 C28 H28 . . 120.5 ?
C29 C28 H28 . . 120.5 ?
N24 C29 C28 . . 122.2(3) ?
N24 C29 C30 . . 115.1(3) ?
C28 C29 C30 . . 122.8(3) ?
N35 C30 C31 . . 122.3(3) ?
N35 C30 C29 . . 114.8(3) ?
C31 C30 C29 . . 122.8(3) ?
C30 C31 C32 . . 119.3(3) ?
C30 C31 H31 . . 120.4 ?
C32 C31 H31 . . 120.4 ?
O38 C32 C33 . . 126.1(3) ?
O38 C32 C31 . . 115.3(3) ?
C33 C32 C31 . . 118.6(3) ?
C34 C33 C32 . . 118.7(3) ?
C34 C33 H33 . . 120.7 ?
C32 C33 H33 . . 120.7 ?
N35 C34 C33 . . 123.6(3) ?
N35 C34 H34 . . 118.2 ?
C33 C34 H34 . . 118.2 ?
C34 N35 C30 . . 117.4(3) ?
C34 N35 Ru1 . . 128.0(2) ?
C30 N35 Ru1 . . 114.56(19) ?
C27 O36 C37 . . 117.2(2) ?
O36 C37 H37A . . 109.5 ?
O36 C37 H37B . . 109.5 ?
H37A C37 H37B . . 109.5 ?
O36 C37 H37C . . 109.5 ?
H37A C37 H37C . . 109.5 ?
H37B C37 H37C . . 109.5 ?
C32 O38 C39 . . 117.9(3) ?
O38 C39 H39A . . 109.5 ?
O38 C39 H39B . . 109.5 ?
H39A C39 H39B . . 109.5 ?
O38 C39 H39C . . 109.5 ?
H39A C39 H39C . . 109.5 ?
H39B C39 H39C . . 109.5 ?
H1WA O1W H1WB . . 101.7 ?
H2WA O2W H2WB . . 109.5 ?
H3WA O3W H3WB . . 104.5 ?
H4WA O4W H4WB . . 109.5 ?

loop_
_geom_bond_atom_site_label_1
_geom_bond_atom_site_label_2
_geom_bond_site_symmetry_2
_geom_bond_distance
_geom_bond_publ_flag
Ru1 N10 . 1.977(3) ?
Ru1 N24 . 2.050(3) ?
Ru1 N3 . 2.073(3) ?
Ru1 N20 . 2.084(3) ?
Ru1 N35 . 2.093(3) ?
Ru1 Cl2 . 2.431(3) ?
N3 C4 . 1.346(4) ?
N3 C8 . 1.374(4) ?
C4 C5 . 1.394(4) ?
C4 H4 . 0.95 ?
C5 C6 . 1.396(5) ?
C5 H5 . 0.95 ?
C6 C7 . 1.393(5) ?
C6 H6 . 0.95 ?
C7 C8 . 1.399(4) ?
C7 H7 . 0.95 ?
C8 C9 . 1.488(4) ?
C9 N10 . 1.353(4) ?
C9 C14 . 1.392(4) ?
N10 C11 . 1.353(4) ?
C11 C12 . 1.386(4) ?
C11 C15 . 1.491(4) ?
C12 C13 . 1.421(4) ?
C12 H12 . 0.95 ?
C13 N21 . 1.364(4) ?
C13 C14 . 1.421(5) ?
C14 H14 . 0.95 ?
C15 N20 . 1.376(4) ?
C15 C16 . 1.393(4) ?
C16 C17 . 1.394(5) ?
C16 H16 . 0.95 ?
C17 C18 . 1.381(5) ?
C17 H17 . 0.95 ?
C18 C19 . 1.398(5) ?
C18 H18 . 0.95 ?
C19 N20 . 1.357(4) ?
C19 H19 . 0.95 ?
N21 C22 . 1.460(5) ?
N21 C23 . 1.460(4) ?
C22 H22A . 0.98 ?
C22 H22B . 0.98 ?
C22 H22C . 0.98 ?
C23 H23A . 0.98 ?
C23 H23B . 0.98 ?
C23 H23C . 0.98 ?
N24 C25 . 1.357(4) ?
N24 C29 . 1.371(4) ?
C25 C26 . 1.385(5) ?
C25 H25 . 0.95 ?
C26 C27 . 1.406(4) ?
C26 H26 . 0.95 ?
C27 O36 . 1.354(4) ?
C27 C28 . 1.396(4) ?
C28 C29 . 1.403(4) ?
C28 H28 . 0.95 ?
C29 C30 . 1.475(4) ?
C30 N35 . 1.369(4) ?
C30 C31 . 1.387(4) ?
C31 C32 . 1.402(4) ?
C31 H31 . 0.95 ?
C32 O38 . 1.351(4) ?
C32 C33 . 1.395(5) ?
C33 C34 . 1.390(4) ?
C33 H33 . 0.95 ?
C34 N35 . 1.347(4) ?
C34 H34 . 0.95 ?
O36 C37 . 1.460(4) ?
C37 H37A . 0.98 ?
C37 H37B . 0.98 ?
C37 H37C . 0.98 ?
O38 C39 . 1.433(4) ?
C39 H39A . 0.98 ?
C39 H39B . 0.98 ?
C39 H39C . 0.98 ?
O1W H1WA . 0.877 ?
O1W H1WB . 0.9101 ?
O2W H2WA . 0.87 ?
O2W H2WB . 0.87 ?
O3W H3WA . 0.87 ?
O3W H3WB . 0.87 ?
O4W H4WA . 0.87 ?
O4W H4WB . 0.87 ?

loop_
_geom_torsion_atom_site_label_1
_geom_torsion_atom_site_label_2
_geom_torsion_atom_site_label_3
_geom_torsion_atom_site_label_4
_geom_torsion_site_symmetry_1
_geom_torsion_site_symmetry_2
_geom_torsion_site_symmetry_3
_geom_torsion_site_symmetry_4
_geom_torsion
_geom_torsion_publ_flag
C8 N3 C4 C5 . . . . 1.0(4) ?
Ru1 N3 C4 C5 . . . . -179.8(2) ?
N3 C4 C5 C6 . . . . -0.2(5) ?
C4 C5 C6 C7 . . . . -0.8(4) ?
C5 C6 C7 C8 . . . . 0.9(4) ?
C4 N3 C8 C7 . . . . -0.8(4) ?
Ru1 N3 C8 C7 . . . . 179.8(2) ?
C4 N3 C8 C9 . . . . 177.9(3) ?
Ru1 N3 C8 C9 . . . . -1.5(3) ?
C6 C7 C8 N3 . . . . -0.1(4) ?
C6 C7 C8 C9 . . . . -178.6(3) ?
N3 C8 C9 N10 . . . . -1.2(4) ?
C7 C8 C9 N10 . . . . 177.5(3) ?
N3 C8 C9 C14 . . . . 178.8(3) ?
C7 C8 C9 C14 . . . . -2.6(5) ?
C14 C9 N10 C11 . . . . -0.1(4) ?
C8 C9 N10 C11 . . . . 179.9(2) ?
C14 C9 N10 Ru1 . . . . -176.4(2) ?
C8 C9 N10 Ru1 . . . . 3.6(3) ?
C9 N10 C11 C12 . . . . 1.6(4) ?
Ru1 N10 C11 C12 . . . . 177.9(2) ?
C9 N10 C11 C15 . . . . -176.7(2) ?
Ru1 N10 C11 C15 . . . . -0.4(3) ?
N10 C11 C12 C13 . . . . -1.6(4) ?
C15 C11 C12 C13 . . . . 176.4(3) ?
C11 C12 C13 N21 . . . . 179.4(3) ?
C11 C12 C13 C14 . . . . 0.2(4) ?
N10 C9 C14 C13 . . . . -1.4(4) ?
C8 C9 C14 C13 . . . . 178.7(3) ?
N21 C13 C14 C9 . . . . -177.9(3) ?
C12 C13 C14 C9 . . . . 1.2(4) ?
N10 C11 C15 N20 . . . . -0.4(4) ?
C12 C11 C15 N20 . . . . -178.6(3) ?
N10 C11 C15 C16 . . . . 178.1(3) ?
C12 C11 C15 C16 . . . . 0.0(5) ?
N20 C15 C16 C17 . . . . -0.4(5) ?
C11 C15 C16 C17 . . . . -178.9(3) ?
C15 C16 C17 C18 . . . . -0.6(5) ?
C16 C17 C18 C19 . . . . 1.0(5) ?
C17 C18 C19 N20 . . . . -0.3(5) ?
C18 C19 N20 C15 . . . . -0.7(4) ?
C18 C19 N20 Ru1 . . . . 177.8(2) ?
C16 C15 N20 C19 . . . . 1.1(4) ?
C11 C15 N20 C19 . . . . 179.7(3) ?
C16 C15 N20 Ru1 . . . . -177.6(2) ?
C11 C15 N20 Ru1 . . . . 0.9(3) ?
C12 C13 N21 C22 . . . . 5.6(5) ?
C14 C13 N21 C22 . . . . -175.3(3) ?
C12 C13 N21 C23 . . . . 172.6(3) ?
C14 C13 N21 C23 . . . . -8.2(5) ?
C29 N24 C25 C26 . . . . -1.3(4) ?
Ru1 N24 C25 C26 . . . . 172.3(2) ?
N24 C25 C26 C27 . . . . -1.3(5) ?
C25 C26 C27 O36 . . . . -175.8(3) ?
C25 C26 C27 C28 . . . . 3.0(4) ?
O36 C27 C28 C29 . . . . 176.6(3) ?
C26 C27 C28 C29 . . . . -2.2(4) ?
C25 N24 C29 C28 . . . . 2.2(4) ?
Ru1 N24 C29 C28 . . . . -172.1(2) ?
C25 N24 C29 C30 . . . . -177.5(3) ?
Ru1 N24 C29 C30 . . . . 8.2(3) ?
C27 C28 C29 N24 . . . . -0.5(5) ?
C27 C28 C29 C30 . . . . 179.2(3) ?
N24 C29 C30 N35 . . . . -1.4(4) ?
C28 C29 C30 N35 . . . . 178.9(3) ?
N24 C29 C30 C31 . . . . 177.5(3) ?
C28 C29 C30 C31 . . . . -2.2(5) ?
N35 C30 C31 C32 . . . . 1.3(5) ?
C29 C30 C31 C32 . . . . -177.5(3) ?
C30 C31 C32 O38 . . . . -178.9(3) ?
C30 C31 C32 C33 . . . . 1.6(5) ?
O38 C32 C33 C34 . . . . 178.0(3) ?
C31 C32 C33 C34 . . . . -2.6(5) ?
C32 C33 C34 N35 . . . . 0.7(5) ?
C33 C34 N35 C30 . . . . 2.1(4) ?
C33 C34 N35 Ru1 . . . . -176.0(2) ?
C31 C30 N35 C34 . . . . -3.1(4) ?
C29 C30 N35 C34 . . . . 175.8(3) ?
C31 C30 N35 Ru1 . . . . 175.3(2) ?
C29 C30 N35 Ru1 . . . . -5.9(3) ?
C28 C27 O36 C37 . . . . -2.2(4) ?
C26 C27 O36 C37 . . . . 176.6(3) ?
C33 C32 O38 C39 . . . . -10.3(5) ?
C31 C32 O38 C39 . . . . 170.4(3) ?
